data_4327167
loop_
_publ_author_name
'Arpita Saha'
'Khalil A. Abboud'
'George Christou'

_publ_section_title
;
 New Mixed-Valent Mn Clusters from the Use of
 N,N,N',N'-Tetrakis(2-hydroxyethyl)ethylenediamine (edteH4): Mn3, Mn4,
 Mn6, and Mn10
;
_journal_name_full 'Inorganic Chemistry'
_journal_page_first 12774
_journal_page_last 12784
_journal_paper_doi 10.1021/ic201916d
_journal_volume 50
_journal_year 2011
_chemical_formula_sum 'C32 H52 Cl6 Mn5 N6 O10'
_chemical_formula_weight 1168.20
_chemical_name_systematic
; 
 ? 
;
_space_group_IT_number 15
_symmetry_cell_setting monoclinic
_symmetry_space_group_name_Hall '-C 2yc'
_symmetry_space_group_name_H-M 'C 1 2/c 1'
_atom_sites_solution_hydrogens constr
_atom_sites_solution_primary direct
_atom_sites_solution_secondary difmap
_audit_creation_method SHELXL-97
_audit_update_record
;
2008-10-09 # Formatted by publCIF
;
_cell_angle_alpha 90.00
_cell_angle_beta 91.931(2)
_cell_angle_gamma 90.00
_cell_formula_units_Z 4
_cell_length_a 26.757(2)
_cell_length_b 10.7825(9)
_cell_length_c 15.7930(13)
_cell_measurement_reflns_used 215
_cell_measurement_temperature 173(2)
_cell_measurement_theta_max 28.0
_cell_measurement_theta_min 2.0
_cell_volume 4553.8(6)
_computing_cell_refinement 'Bruker SMART v5.624 & SAINT 6.36a (Bruker 1998)'
_computing_data_collection 'Bruker SMART v5.624 (Bruker 1998)'
_computing_data_reduction 'Bruker SHELXTL v6.14 (Bruker 2000)'
_computing_molecular_graphics 'Bruker SHELXTL v6.14'
_computing_publication_material 'Bruker SHELXTL v6.14'
_computing_structure_refinement 'Bruker SHELXTL v6.14'
_computing_structure_solution 'Bruker SHELXTL v6.14'
_diffrn_ambient_temperature 173(2)
_diffrn_measured_fraction_theta_full 0.993
_diffrn_measured_fraction_theta_max 0.993
_diffrn_measurement_device_type 'SMART CCD area detector'
_diffrn_measurement_method '\w scans'
_diffrn_radiation_monochromator graphite
_diffrn_radiation_source 'fine-focus sealed tube'
_diffrn_radiation_type MoK\a
_diffrn_radiation_wavelength 0.71073
_diffrn_reflns_av_R_equivalents 0.0645
_diffrn_reflns_av_sigmaI/netI 0.0459
_diffrn_reflns_limit_h_max 30
_diffrn_reflns_limit_h_min -34
_diffrn_reflns_limit_k_max 12
_diffrn_reflns_limit_k_min -14
_diffrn_reflns_limit_l_max 19
_diffrn_reflns_limit_l_min -20
_diffrn_reflns_number 13828
_diffrn_reflns_theta_full 27.50
_diffrn_reflns_theta_max 27.50
_diffrn_reflns_theta_min 1.52
_diffrn_standards_decay_% 1
_diffrn_standards_number 0
_exptl_absorpt_coefficient_mu 1.758
_exptl_absorpt_correction_T_max 0.8868
_exptl_absorpt_correction_T_min 0.6579
_exptl_absorpt_correction_type integration
_exptl_absorpt_process_details 'based on measured indexed crystal faces, Bruker SHELXTL  v6.12 (Bruker 1998)'
_exptl_crystal_colour brown
_exptl_crystal_density_diffrn 1.704
_exptl_crystal_description plates
_exptl_crystal_F_000 2372
_exptl_crystal_size_max 0.26
_exptl_crystal_size_mid 0.24
_exptl_crystal_size_min 0.07
_refine_diff_density_max 1.156
_refine_diff_density_min -0.693
_refine_diff_density_rms 0.097
_refine_ls_extinction_method none
_refine_ls_goodness_of_fit_ref 1.048
_refine_ls_hydrogen_treatment constr
_refine_ls_matrix_type full
_refine_ls_number_parameters 267
_refine_ls_number_reflns 5197
_refine_ls_number_restraints 0
_refine_ls_restrained_S_all 1.048
_refine_ls_R_factor_all 0.0493
_refine_ls_R_factor_gt 0.0419
_refine_ls_shift/su_max 0.001
_refine_ls_shift/su_mean 0.000
_refine_ls_structure_factor_coef Fsqd
_refine_ls_weighting_details 'calc w=1/[\s^2^(Fo^2^)+(0.0589P)^2^+11.3215P] where P=(Fo^2^+2Fc^2^)/3'
_refine_ls_weighting_scheme calc
_refine_ls_wR_factor_gt 0.1144
_refine_ls_wR_factor_ref 0.1187
_reflns_number_gt 4499
_reflns_number_total 5197
_reflns_threshold_expression I>2\s(I)
_cod_data_source_file ic201916d_si_002_2.cif
_cod_data_source_block saha38
_cod_original_cell_volume 4553.9(6)
_cod_database_code 4327167

loop_
_symmetry_equiv_pos_as_xyz
'x, y, z'
'-x, y, -z+1/2'
'x+1/2, y+1/2, z'
'-x+1/2, y+1/2, -z+1/2'
'-x, -y, -z'
'x, -y, z-1/2'
'-x+1/2, -y+1/2, -z'
'x+1/2, -y+1/2, z-1/2'

loop_
_atom_site_label
_atom_site_type_symbol
_atom_site_fract_x
_atom_site_fract_y
_atom_site_fract_z
_atom_site_U_iso_or_equiv
_atom_site_adp_type
_atom_site_occupancy
_atom_site_symmetry_multiplicity
_atom_site_calc_flag
_atom_site_refinement_flags
Mn1 Mn 0.160865(15) 0.87393(4) -0.05896(3) 0.01919(12) Uani 1 1 d .
Mn2 Mn 0.229099(15) 0.61837(4) -0.03822(3) 0.01865(12) Uani 1 1 d .
Mn3 Mn 0.0000 0.73147(7) 0.2500 0.03041(17) Uani 1 2 d S
Cl1 Cl 0.24760(3) 0.44219(7) -0.12987(5) 0.02912(17) Uani 1 1 d .
Cl2 Cl -0.05345(3) 0.59603(9) 0.17368(6) 0.0410(2) Uani 1 1 d .
Cl3 Cl 0.02650(3) 0.86943(8) 0.14126(5) 0.0378(2) Uani 1 1 d .
O1 O 0.14318(8) 1.0079(2) 0.05030(13) 0.0288(5) Uani 1 1 d .
O2 O 0.23642(7) 0.95184(17) -0.05520(12) 0.0218(4) Uani 1 1 d .
O3 O 0.08785(8) 0.8065(2) -0.01386(14) 0.0327(5) Uani 1 1 d .
O4 O 0.19411(8) 0.71368(18) -0.11879(12) 0.0227(4) Uani 1 1 d .
O5 O 0.20827(7) 0.78259(17) 0.04455(12) 0.0196(4) Uani 1 1 d .
N1 N 0.15373(9) 1.0684(2) -0.12331(15) 0.0236(5) Uani 1 1 d .
N2 N 0.10937(9) 0.8323(2) -0.18128(16) 0.0252(5) Uani 1 1 d .
N3 N 0.16295(9) 0.5677(2) 0.01979(16) 0.0246(5) Uani 1 1 d .
C1 C 0.11417(13) 1.1075(3) 0.0135(2) 0.0327(7) Uani 1 1 d .
H1A H 0.1087 1.1717 0.0571 0.039 Uiso 1 1 calc R
H1B H 0.0811 1.0757 -0.0062 0.039 Uiso 1 1 calc R
C2 C 0.14059(13) 1.1651(3) -0.0607(2) 0.0304(7) Uani 1 1 d .
H2A H 0.1185 1.2277 -0.0885 0.036 Uiso 1 1 calc R
H2B H 0.1714 1.2076 -0.0397 0.036 Uiso 1 1 calc R
C3 C 0.24493(11) 1.0704(3) -0.0917(2) 0.0268(6) Uani 1 1 d .
H3A H 0.2778 1.0717 -0.1187 0.032 Uiso 1 1 calc R
H3B H 0.2449 1.1352 -0.0474 0.032 Uiso 1 1 calc R
C4 C 0.20370(12) 1.0949(3) -0.1572(2) 0.0287(6) Uani 1 1 d .
H4A H 0.2051 1.1827 -0.1752 0.034 Uiso 1 1 calc R
H4B H 0.2089 1.0424 -0.2075 0.034 Uiso 1 1 calc R
C5 C 0.11536(12) 1.0611(3) -0.19289(19) 0.0280(6) Uani 1 1 d .
H5A H 0.1210 1.1289 -0.2337 0.034 Uiso 1 1 calc R
H5B H 0.0819 1.0735 -0.1693 0.034 Uiso 1 1 calc R
C6 C 0.11607(13) 0.9386(3) -0.23908(19) 0.0308(7) Uani 1 1 d .
H6A H 0.0890 0.9379 -0.2834 0.037 Uiso 1 1 calc R
H6B H 0.1483 0.9297 -0.2674 0.037 Uiso 1 1 calc R
C7 C 0.05295(12) 0.7534(3) -0.0738(2) 0.0360(7) Uani 1 1 d .
H7A H 0.0186 0.7603 -0.0529 0.043 Uiso 1 1 calc R
H7B H 0.0606 0.6645 -0.0821 0.043 Uiso 1 1 calc R
C8 C 0.05678(12) 0.8223(3) -0.1564(2) 0.0356(7) Uani 1 1 d .
H8A H 0.0371 0.7781 -0.2013 0.043 Uiso 1 1 calc R
H8B H 0.0425 0.9064 -0.1505 0.043 Uiso 1 1 calc R
C9 C 0.18176(12) 0.6966(3) -0.20638(18) 0.0291(6) Uani 1 1 d .
H9A H 0.1911 0.6119 -0.2242 0.035 Uiso 1 1 calc R
H9B H 0.2002 0.7570 -0.2407 0.035 Uiso 1 1 calc R
C10 C 0.12626(13) 0.7155(3) -0.2197(2) 0.0322(7) Uani 1 1 d .
H10A H 0.1178 0.7167 -0.2812 0.039 Uiso 1 1 calc R
H10B H 0.1083 0.6450 -0.1944 0.039 Uiso 1 1 calc R
C11 C 0.18812(11) 0.7310(3) 0.11855(18) 0.0245(6) Uani 1 1 d .
H11A H 0.1691 0.7950 0.1489 0.029 Uiso 1 1 calc R
H11B H 0.2155 0.7006 0.1569 0.029 Uiso 1 1 calc R
C12 C 0.15400(11) 0.6250(3) 0.09303(19) 0.0254(6) Uani 1 1 d .
C13 C 0.11399(12) 0.5908(3) 0.1416(2) 0.0316(7) Uani 1 1 d .
H13A H 0.1090 0.6292 0.1948 0.038 Uiso 1 1 calc R
C14 C 0.08159(13) 0.5002(3) 0.1114(2) 0.0349(7) Uani 1 1 d .
H14A H 0.0539 0.4759 0.1436 0.042 Uiso 1 1 calc R
C15 C 0.08964(12) 0.4452(3) 0.0343(2) 0.0334(7) Uani 1 1 d .
H15A H 0.0671 0.3847 0.0117 0.040 Uiso 1 1 calc R
C16 C 0.13141(12) 0.4802(3) -0.0096(2) 0.0284(6) Uani 1 1 d .
H16A H 0.1378 0.4409 -0.0619 0.034 Uiso 1 1 calc R

loop_
_atom_site_aniso_label
_atom_site_aniso_U_11
_atom_site_aniso_U_22
_atom_site_aniso_U_33
_atom_site_aniso_U_23
_atom_site_aniso_U_13
_atom_site_aniso_U_12
Mn1 0.0212(2) 0.0170(2) 0.0194(2) -0.00033(15) 0.00128(16) 0.00179(15)
Mn2 0.0205(2) 0.0158(2) 0.0197(2) -0.00016(15) 0.00195(16) 0.00071(15)
Mn3 0.0300(4) 0.0317(4) 0.0293(4) 0.000 -0.0028(3) 0.000
Cl1 0.0360(4) 0.0220(3) 0.0294(4) -0.0073(3) 0.0013(3) 0.0029(3)
Cl2 0.0413(5) 0.0457(5) 0.0359(4) -0.0066(4) 0.0005(3) -0.0098(4)
Cl3 0.0384(4) 0.0412(4) 0.0345(4) 0.0016(3) 0.0103(3) -0.0001(3)
O1 0.0358(12) 0.0262(11) 0.0247(11) -0.0013(8) 0.0039(9) 0.0079(9)
O2 0.0247(10) 0.0166(9) 0.0242(10) 0.0040(7) 0.0015(8) -0.0005(8)
O3 0.0257(11) 0.0408(13) 0.0319(12) -0.0010(10) 0.0035(9) -0.0025(9)
O4 0.0265(10) 0.0222(10) 0.0193(9) -0.0026(7) -0.0010(8) 0.0048(8)
O5 0.0227(9) 0.0188(9) 0.0176(9) 0.0013(7) 0.0033(7) 0.0000(7)
N1 0.0279(12) 0.0197(11) 0.0230(12) -0.0002(9) -0.0005(10) 0.0052(10)
N2 0.0270(13) 0.0221(12) 0.0261(12) 0.0004(10) -0.0032(10) 0.0013(10)
N3 0.0248(12) 0.0202(11) 0.0288(13) 0.0015(10) 0.0035(10) 0.0002(10)
C1 0.0372(18) 0.0261(15) 0.0351(17) -0.0026(13) 0.0062(14) 0.0113(13)
C2 0.0368(17) 0.0208(14) 0.0334(16) -0.0022(12) 0.0008(13) 0.0065(13)
C3 0.0269(15) 0.0210(13) 0.0326(16) 0.0060(12) 0.0022(12) -0.0002(12)
C4 0.0332(16) 0.0239(14) 0.0290(15) 0.0089(12) 0.0014(12) 0.0011(12)
C5 0.0326(16) 0.0245(14) 0.0267(15) 0.0062(12) -0.0031(12) 0.0052(12)
C6 0.0394(17) 0.0293(15) 0.0232(14) 0.0027(12) -0.0040(13) 0.0024(13)
C7 0.0279(16) 0.0403(18) 0.0400(19) -0.0006(15) 0.0027(14) -0.0075(14)
C8 0.0280(16) 0.0368(18) 0.0415(19) 0.0018(15) -0.0058(14) -0.0015(14)
C9 0.0378(17) 0.0305(15) 0.0191(14) -0.0047(12) 0.0005(12) 0.0060(13)
C10 0.0407(18) 0.0278(15) 0.0273(16) -0.0068(12) -0.0097(13) 0.0034(13)
C11 0.0294(15) 0.0227(13) 0.0219(14) -0.0006(11) 0.0077(11) -0.0015(12)
C12 0.0276(15) 0.0215(14) 0.0274(15) 0.0038(11) 0.0052(12) 0.0040(11)
C13 0.0348(17) 0.0259(15) 0.0348(17) 0.0030(13) 0.0110(13) 0.0004(13)
C14 0.0315(17) 0.0300(16) 0.0440(19) 0.0073(14) 0.0126(14) -0.0025(13)
C15 0.0283(16) 0.0243(15) 0.0477(19) 0.0039(13) 0.0014(14) -0.0054(12)
C16 0.0296(15) 0.0221(14) 0.0334(16) -0.0003(12) -0.0009(12) 0.0014(12)

loop_
_atom_type_symbol
_atom_type_description
_atom_type_scat_dispersion_real
_atom_type_scat_dispersion_imag
_atom_type_scat_source
C C 0.0033 0.0016 'International Tables Vol C Tables 4.2.6.8 and 6.1.1.4'
H H 0.0000 0.0000 'International Tables Vol C Tables 4.2.6.8 and 6.1.1.4'
N N 0.0061 0.0033 'International Tables Vol C Tables 4.2.6.8 and 6.1.1.4'
O O 0.0106 0.0060 'International Tables Vol C Tables 4.2.6.8 and 6.1.1.4'
Cl Cl 0.1484 0.1585 'International Tables Vol C Tables 4.2.6.8 and 6.1.1.4'
Mn Mn 0.3368 0.7283 'International Tables Vol C Tables 4.2.6.8 and 6.1.1.4'

loop_
_geom_angle_atom_site_label_1
_geom_angle_atom_site_label_2
_geom_angle_atom_site_label_3
_geom_angle
_geom_angle_site_symmetry_1
_geom_angle_site_symmetry_3
O4 Mn1 O2 85.74(8) . .
O4 Mn1 O3 104.84(8) . .
O2 Mn1 O3 159.64(8) . .
O4 Mn1 O5 74.95(7) . .
O2 Mn1 O5 69.65(7) . .
O3 Mn1 O5 95.94(8) . .
O4 Mn1 O1 156.67(8) . .
O2 Mn1 O1 87.25(8) . .
O3 Mn1 O1 76.18(8) . .
O5 Mn1 O1 81.75(7) . .
O4 Mn1 N1 123.58(8) . .
O2 Mn1 N1 74.28(8) . .
O3 Mn1 N1 111.90(9) . .
O5 Mn1 N1 137.86(8) . .
O1 Mn1 N1 75.41(8) . .
O4 Mn1 N2 74.40(8) . .
O2 Mn1 N2 127.17(8) . .
O3 Mn1 N2 72.98(9) . .
O5 Mn1 N2 143.22(8) . .
O1 Mn1 N2 126.65(8) . .
N1 Mn1 N2 77.24(9) . .
O4 Mn2 O2 169.60(9) . 7_565
O4 Mn2 O5 94.26(9) . 7_565
O2 Mn2 O5 82.15(8) 7_565 7_565
O4 Mn2 N3 91.72(9) . .
O2 Mn2 N3 87.20(9) 7_565 .
O5 Mn2 N3 152.51(9) 7_565 .
O4 Mn2 O5 80.58(8) . .
O2 Mn2 O5 89.18(8) 7_565 .
O5 Mn2 O5 80.50(8) 7_565 .
N3 Mn2 O5 74.05(8) . .
O4 Mn2 Cl1 97.53(6) . .
O2 Mn2 Cl1 92.75(6) 7_565 .
O5 Mn2 Cl1 101.48(6) 7_565 .
N3 Mn2 Cl1 104.30(7) . .
O5 Mn2 Cl1 177.40(5) . .
Cl2 Mn3 Cl2 103.10(6) . 2
Cl2 Mn3 Cl3 124.33(3) . 2
Cl2 Mn3 Cl3 101.99(3) 2 2
Cl2 Mn3 Cl3 102.00(3) . .
Cl2 Mn3 Cl3 124.32(3) 2 .
Cl3 Mn3 Cl3 103.30(5) 2 .
C1 O1 Mn1 106.68(17) . .
C3 O2 Mn2 126.92(18) . 7_565
C3 O2 Mn1 119.59(17) . .
Mn2 O2 Mn1 107.24(9) 7_565 .
C7 O3 Mn1 118.76(19) . .
C9 O4 Mn2 133.41(18) . .
C9 O4 Mn1 116.13(17) . .
Mn2 O4 Mn1 110.19(9) . .
C11 O5 Mn2 126.57(17) . 7_565
C11 O5 Mn1 123.20(17) . .
Mn2 O5 Mn1 100.52(8) 7_565 .
C11 O5 Mn2 105.95(15) . .
Mn2 O5 Mn2 99.50(8) 7_565 .
Mn1 O5 Mn2 93.77(7) . .
C5 N1 C4 110.7(2) . .
C5 N1 C2 110.9(2) . .
C4 N1 C2 109.9(2) . .
C5 N1 Mn1 108.66(17) . .
C4 N1 Mn1 105.58(17) . .
C2 N1 Mn1 110.98(18) . .
C10 N2 C8 110.8(3) . .
C10 N2 C6 111.3(2) . .
C8 N2 C6 110.9(2) . .
C10 N2 Mn1 108.55(18) . .
C8 N2 Mn1 109.20(19) . .
C6 N2 Mn1 106.01(18) . .
C16 N3 C12 119.7(3) . .
C16 N3 Mn2 124.4(2) . .
C12 N3 Mn2 115.8(2) . .
O1 C1 C2 111.0(3) . .
O1 C1 H1A 109.4 . .
C2 C1 H1A 109.4 . .
O1 C1 H1B 109.4 . .
C2 C1 H1B 109.4 . .
H1A C1 H1B 108.0 . .
N1 C2 C1 110.6(2) . .
N1 C2 H2A 109.5 . .
C1 C2 H2A 109.5 . .
N1 C2 H2B 109.5 . .
C1 C2 H2B 109.5 . .
H2A C2 H2B 108.1 . .
O2 C3 C4 108.2(2) . .
O2 C3 H3A 110.1 . .
C4 C3 H3A 110.1 . .
O2 C3 H3B 110.1 . .
C4 C3 H3B 110.1 . .
H3A C3 H3B 108.4 . .
N1 C4 C3 111.5(2) . .
N1 C4 H4A 109.3 . .
C3 C4 H4A 109.3 . .
N1 C4 H4B 109.3 . .
C3 C4 H4B 109.3 . .
H4A C4 H4B 108.0 . .
N1 C5 C6 112.7(2) . .
N1 C5 H5A 109.1 . .
C6 C5 H5A 109.1 . .
N1 C5 H5B 109.1 . .
C6 C5 H5B 109.1 . .
H5A C5 H5B 107.8 . .
N2 C6 C5 112.1(2) . .
N2 C6 H6A 109.2 . .
C5 C6 H6A 109.2 . .
N2 C6 H6B 109.2 . .
C5 C6 H6B 109.2 . .
H6A C6 H6B 107.9 . .
O3 C7 C8 108.3(3) . .
O3 C7 H7A 110.0 . .
C8 C7 H7A 110.0 . .
O3 C7 H7B 110.0 . .
C8 C7 H7B 110.0 . .
H7A C7 H7B 108.4 . .
N2 C8 C7 111.0(3) . .
N2 C8 H8A 109.4 . .
C7 C8 H8A 109.4 . .
N2 C8 H8B 109.4 . .
C7 C8 H8B 109.4 . .
H8A C8 H8B 108.0 . .
O4 C9 C10 108.3(2) . .
O4 C9 H9A 110.0 . .
C10 C9 H9A 110.0 . .
O4 C9 H9B 110.0 . .
C10 C9 H9B 110.0 . .
H9A C9 H9B 108.4 . .
N2 C10 C9 111.8(3) . .
N2 C10 H10A 109.2 . .
C9 C10 H10A 109.2 . .
N2 C10 H10B 109.2 . .
C9 C10 H10B 109.2 . .
H10A C10 H10B 107.9 . .
O5 C11 C12 108.7(2) . .
O5 C11 H11A 109.9 . .
C12 C11 H11A 109.9 . .
O5 C11 H11B 109.9 . .
C12 C11 H11B 109.9 . .
H11A C11 H11B 108.3 . .
N3 C12 C13 121.2(3) . .
N3 C12 C11 117.1(3) . .
C13 C12 C11 121.6(3) . .
C14 C13 C12 119.0(3) . .
C14 C13 H13A 120.5 . .
C12 C13 H13A 120.5 . .
C15 C14 C13 119.7(3) . .
C15 C14 H14A 120.2 . .
C13 C14 H14A 120.2 . .
C14 C15 C16 118.5(3) . .
C14 C15 H15A 120.8 . .
C16 C15 H15A 120.8 . .
N3 C16 C15 121.9(3) . .
N3 C16 H16A 119.1 . .
C15 C16 H16A 119.1 . .

loop_
_geom_bond_atom_site_label_1
_geom_bond_atom_site_label_2
_geom_bond_distance
_geom_bond_site_symmetry_2
Mn1 O4 2.1740(19) .
Mn1 O2 2.188(2) .
Mn1 O3 2.224(2) .
Mn1 O5 2.2609(19) .
Mn1 O1 2.311(2) .
Mn1 N1 2.335(2) .
Mn1 N2 2.378(2) .
Mn2 O4 1.863(2) .
Mn2 O2 1.873(2) 7_565
Mn2 O5 1.993(2) 7_565
Mn2 N3 2.093(2) .
Mn2 O5 2.2812(19) .
Mn2 Cl1 2.4488(8) .
Mn3 Cl2 2.3483(10) .
Mn3 Cl2 2.3485(10) 2
Mn3 Cl3 2.3972(9) 2
Mn3 Cl3 2.3973(9) .
O1 C1 1.436(4) .
O2 C3 1.424(3) .
O2 Mn2 1.873(2) 7_565
O3 C7 1.427(4) .
O4 C9 1.423(3) .
O5 C11 1.417(3) .
O5 Mn2 1.993(2) 7_565
N1 C5 1.480(4) .
N1 C4 1.485(4) .
N1 C2 1.488(4) .
N2 C10 1.476(4) .
N2 C8 1.477(4) .
N2 C6 1.480(4) .
N3 C16 1.338(4) .
N3 C12 1.340(4) .
C1 C2 1.522(5) .
C1 H1A 0.9900 .
C1 H1B 0.9900 .
C2 H2A 0.9900 .
C2 H2B 0.9900 .
C3 C4 1.509(4) .
C3 H3A 0.9900 .
C3 H3B 0.9900 .
C4 H4A 0.9900 .
C4 H4B 0.9900 .
C5 C6 1.509(4) .
C5 H5A 0.9900 .
C5 H5B 0.9900 .
C6 H6A 0.9900 .
C6 H6B 0.9900 .
C7 C8 1.508(5) .
C7 H7A 0.9900 .
C7 H7B 0.9900 .
C8 H8A 0.9900 .
C8 H8B 0.9900 .
C9 C10 1.507(5) .
C9 H9A 0.9900 .
C9 H9B 0.9900 .
C10 H10A 0.9900 .
C10 H10B 0.9900 .
C11 C12 1.509(4) .
C11 H11A 0.9900 .
C11 H11B 0.9900 .
C12 C13 1.388(4) .
C13 C14 1.380(5) .
C13 H13A 0.9500 .
C14 C15 1.379(5) .
C14 H14A 0.9500 .
C15 C16 1.386(4) .
C15 H15A 0.9500 .
C16 H16A 0.9500 .
